data_1571332
loop_
_publ_author_name
'Wang, Linan'
'Chu, Dongdong'
'Yang, Zhihua'
'Li, Junjie'
'Pan, Shilie'

_publ_section_title
;
 Wide band gap selenide infrared nonlinear optical materials
 A<sup>II</sup>Mg<sub>6</sub>Ga<sub>6</sub>Se<sub>16</sub> with strong SHG
 responses and high laser-induced damage thresholds.
;
_journal_issue 17
_journal_name_full 'Chemical science'
_journal_page_first 6577
_journal_page_last 6582
_journal_paper_doi 10.1039/d4sc00334a
_journal_volume 15
_journal_year 2024
_chemical_formula_moiety 'Ba1 Ga6 Mg6 Se16'
_chemical_formula_sum 'Ba Ga6 Mg6 Se16'
_chemical_formula_weight 1964.88
_space_group_crystal_system hexagonal
_space_group_IT_number 174
_space_group_name_Hall 'P -6'
_space_group_name_H-M_alt 'P -6'
_atom_sites_solution_primary dual
_audit_creation_date 2024-02-20
_audit_creation_method
;
Olex2 1.3
(compiled 2020.11.12 svn.r5f609507 for OlexSys, GUI svn.r6408)
;
_audit_update_record
;
2024-04-01 deposited with the CCDC.	2024-04-02 downloaded from the CCDC.
;
_cell_angle_alpha 90
_cell_angle_beta 90
_cell_angle_gamma 120
_cell_formula_units_Z 3
_cell_length_a 17.7326(6)
_cell_length_b 17.7326(6)
_cell_length_c 7.7899(3)
_cell_measurement_reflns_used 8159
_cell_measurement_temperature 300.0
_cell_measurement_theta_max 27.480
_cell_measurement_theta_min 3.482
_cell_volume 2121.33(13)
_computing_cell_refinement 'SAINT V8.38A (Bruker, 2018)'
_computing_data_reduction 'SAINT V8.38A (Bruker, 2018)'
_computing_molecular_graphics 'Olex2 1.3 (Dolomanov et al., 2009)'
_computing_publication_material 'Olex2 1.3 (Dolomanov et al., 2009)'
_computing_structure_refinement 'SHELXL 2018/3 (Sheldrick, 2015)'
_computing_structure_solution 'SHELXT 2018/2 (Sheldrick, 2018)'
_diffrn_ambient_temperature 300.0
_diffrn_measured_fraction_theta_full 0.998
_diffrn_measured_fraction_theta_max 0.998
_diffrn_measurement_device_type 'Bruker APEX-II CCD'
_diffrn_measurement_method '\f and \w scans'
_diffrn_radiation_type MoK\a
_diffrn_radiation_wavelength 0.71073
_diffrn_reflns_av_R_equivalents 0.0575
_diffrn_reflns_av_unetI/netI 0.0385
_diffrn_reflns_Laue_measured_fraction_full 0.998
_diffrn_reflns_Laue_measured_fraction_max 0.998
_diffrn_reflns_limit_h_max 23
_diffrn_reflns_limit_h_min -22
_diffrn_reflns_limit_k_max 23
_diffrn_reflns_limit_k_min -23
_diffrn_reflns_limit_l_max 10
_diffrn_reflns_limit_l_min -10
_diffrn_reflns_number 21729
_diffrn_reflns_point_group_measured_fraction_full 0.994
_diffrn_reflns_point_group_measured_fraction_max 0.995
_diffrn_reflns_theta_full 25.242
_diffrn_reflns_theta_max 27.480
_diffrn_reflns_theta_min 2.297
_diffrn_source_current 1.4
_diffrn_source_power 0.07
_diffrn_source_voltage 50.0
_diffrn_standards_number 0
_exptl_absorpt_coefficient_mu 27.719
_exptl_absorpt_correction_T_max 0.0444
_exptl_absorpt_correction_T_min 0.0156
_exptl_absorpt_correction_type numerical
_exptl_absorpt_process_details
;
SADABS-2016/2 (Bruker,2016/2) was used for absorption correction.
wR2(int) was 0.1671 before and 0.0674 after correction.
The Ratio of minimum to maximum transmission is 0.3514.
The \l/2 correction factor is Not present.
;
_exptl_crystal_colour 'clear light yellow'
_exptl_crystal_colour_lustre clear
_exptl_crystal_colour_modifier light
_exptl_crystal_colour_primary yellow
_exptl_crystal_density_diffrn 4.614
_exptl_crystal_description block
_exptl_crystal_F_000 2574
_exptl_crystal_size_max 0.188
_exptl_crystal_size_mid 0.102
_exptl_crystal_size_min 0.044
_refine_diff_density_max 1.734
_refine_diff_density_min -1.325
_refine_diff_density_rms 0.481
_refine_ls_abs_structure_details
;
 Flack x determined using 1153 quotients [(I+)-(I-)]/[(I+)+(I-)]
 (Parsons, Flack and Wagner, Acta Cryst. B69 (2013) 249-259).
;
_refine_ls_abs_structure_Flack 0.018(12)
_refine_ls_extinction_coef 0.00030(5)
_refine_ls_extinction_expression Fc^*^=kFc[1+0.001xFc^2^\l^3^/sin(2\q)]^-1/4^
_refine_ls_extinction_method 'SHELXL-2018/3 (Sheldrick 2018)'
_refine_ls_goodness_of_fit_ref 1.022
_refine_ls_hydrogen_treatment undef
_refine_ls_matrix_type full
_refine_ls_number_parameters 154
_refine_ls_number_reflns 3453
_refine_ls_number_restraints 0
_refine_ls_restrained_S_all 1.022
_refine_ls_R_factor_all 0.0338
_refine_ls_R_factor_gt 0.0261
_refine_ls_shift/su_max 0.000
_refine_ls_shift/su_mean 0.000
_refine_ls_structure_factor_coef Fsqd
_refine_ls_weighting_details 'w=1/[\s^2^(Fo^2^)+(0.0309P)^2^] where P=(Fo^2^+2Fc^2^)/3'
_refine_ls_weighting_scheme calc
_refine_ls_wR_factor_gt 0.0618
_refine_ls_wR_factor_ref 0.0670
_reflns_Friedel_coverage 0.988
_reflns_Friedel_fraction_full 0.990
_reflns_Friedel_fraction_max 0.992
_reflns_number_gt 2632
_reflns_number_total 3453
_reflns_threshold_expression 'I > 2\s(I)'
_cod_data_source_file d4sc00334a2.cif
_cod_data_source_block 02203
_cod_depositor_comments 'Adding full bibliography for 1571332--1571334.cif.'
_cod_original_cell_volume 2121.33(17)
_cod_database_code 1571332
_shelx_shelxl_version_number 2018/3
_shelx_space_group_comment
;
The symmetry employed for this shelxl refinement is uniquely defined
by the following loop, which should always be used as a source of
symmetry information in preference to the above space-group names.
They are only intended as comments.
;
_shelx_estimated_absorpt_t_max 0.375
_shelx_estimated_absorpt_t_min 0.078
_olex2_refinement_description
;
1. Twinned data refinement
 Scales: 0.487(3)
 0.513(3)
2. Others
 Fixed Sof: Ba3(0.15) Ba4(0.01667)
;
_olex2_submission_special_instructions 'No special instructions were received'

loop_
_space_group_symop_operation_xyz
'x, y, z'
'-y, x-y, z'
'-x+y, -x, z'
'x, y, -z'
'-y, x-y, -z'
'-x+y, -x, -z'

loop_
_atom_site_label
_atom_site_type_symbol
_atom_site_fract_x
_atom_site_fract_y
_atom_site_fract_z
_atom_site_U_iso_or_equiv
_atom_site_adp_type
_atom_site_occupancy
_atom_site_site_symmetry_order
_atom_site_calc_flag
_atom_site_refinement_flags_posn
_atom_site_refinement_flags_adp
_atom_site_refinement_flags_occupancy
_atom_site_disorder_assembly
_atom_site_disorder_group
Ba1 Ba 0.333333 0.666667 1.000000 0.0235(6) Uani 1 6 d S T P . .
Ba2 Ba 0.666667 0.333333 0.000000 0.0227(6) Uani 1 6 d S T P . .
Ba3 Ba 0.000000 0.000000 0.000000 0.0206(6) Uani 0.9 6 d S T P . .
Ba4 Ba 0.000000 0.000000 0.500000 0.028(5) Uiso 0.1 6 d S . P . .
Mg1 Mg 0.3750(6) 0.4626(5) 0.500000 0.0197(17) Uani 1 2 d S T P . .
Mg2 Mg 0.7117(6) 0.5823(6) 0.500000 0.0231(18) Uani 1 2 d S T P . .
Mg3 Mg 0.3852(6) 0.4656(6) 0.000000 0.025(2) Uani 1 2 d S T P . .
Mg4 Mg 0.7199(6) 0.5890(6) 0.000000 0.0245(17) Uani 1 2 d S T P . .
Mg5 Mg 0.0597(6) 0.2547(5) 0.000000 0.0235(18) Uani 1 2 d S T P . .
Mg6 Mg 0.0510(5) 0.2467(6) 0.500000 0.0234(19) Uani 1 2 d S T P . .
Ga1 Ga 0.55299(12) 0.68933(10) 0.7477(3) 0.0177(4) Uani 1 1 d . . . . .
Ga2 Ga 0.47859(11) 0.36343(12) 0.2539(3) 0.0181(5) Uani 1 1 d . . . . .
Ga3 Ga 0.22686(11) 0.19041(11) 0.2522(3) 0.0168(3) Uani 1 1 d . . . . .
Se1 Se 0.58069(16) 0.7838(2) 1.000000 0.0184(5) Uani 1 2 d S T P . .
Se2 Se 0.40953(12) 0.57328(12) 0.7489(2) 0.0185(3) Uani 1 1 d . . . . .
Se3 Se 0.58956(16) 0.78635(18) 0.500000 0.0164(5) Uani 1 2 d S T P . .
Se4 Se 0.67816(10) 0.67173(10) 0.7517(4) 0.0163(3) Uani 1 1 d . . . . .
Se5 Se 0.5411(2) 0.4567(2) 0.000000 0.0186(5) Uani 1 2 d S T P . .
Se6 Se 0.49705(10) 0.24159(11) 0.2514(2) 0.0197(3) Uani 1 1 d . . . . .
Se7 Se 0.5364(2) 0.4615(2) 0.500000 0.0183(5) Uani 1 2 d S T P . .
Se8 Se 0.33313(9) 0.34322(9) 0.2489(4) 0.0173(3) Uani 1 1 d . . . . .
Se9 Se 0.08491(12) 0.16930(12) 0.25072(19) 0.0200(3) Uani 1 1 d . . . . .
Se10 Se 0.24953(17) 0.1235(2) 0.000000 0.0187(5) Uani 1 2 d S T P . .
Se11 Se 0.25805(16) 0.1277(2) 0.500000 0.0180(5) Uani 1 2 d S T P . .

loop_
_atom_site_aniso_label
_atom_site_aniso_U_11
_atom_site_aniso_U_22
_atom_site_aniso_U_33
_atom_site_aniso_U_23
_atom_site_aniso_U_13
_atom_site_aniso_U_12
Ba1 0.0228(9) 0.0228(9) 0.0249(14) 0.000 0.000 0.0114(4)
Ba2 0.0232(8) 0.0232(8) 0.0217(13) 0.000 0.000 0.0116(4)
Ba3 0.0190(9) 0.0190(9) 0.0238(14) 0.000 0.000 0.0095(4)
Mg1 0.031(5) 0.015(4) 0.014(3) 0.000 0.000 0.012(4)
Mg2 0.024(4) 0.022(4) 0.019(3) 0.000 0.000 0.009(3)
Mg3 0.032(5) 0.021(5) 0.012(3) 0.000 0.000 0.007(4)
Mg4 0.028(5) 0.015(4) 0.031(4) 0.000 0.000 0.011(4)
Mg5 0.030(4) 0.020(4) 0.023(4) 0.000 0.000 0.014(3)
Mg6 0.025(5) 0.026(4) 0.024(4) 0.000 0.000 0.017(4)
Ga1 0.0176(8) 0.0185(9) 0.0167(6) -0.0006(8) 0.0014(8) 0.0089(7)
Ga2 0.0190(9) 0.0182(8) 0.0177(7) -0.0007(8) -0.0005(8) 0.0097(6)
Ga3 0.0164(7) 0.0186(8) 0.0162(6) 0.0010(7) -0.0007(7) 0.0094(7)
Se1 0.0201(13) 0.0215(12) 0.0165(10) 0.000 0.000 0.0125(10)
Se2 0.0178(7) 0.0164(7) 0.0189(7) -0.0030(8) -0.0002(8) 0.0067(6)
Se3 0.0192(12) 0.0146(11) 0.0167(9) 0.000 0.000 0.0096(9)
Se4 0.0158(7) 0.0158(7) 0.0178(7) 0.0000(7) -0.0011(7) 0.0085(6)
Se5 0.0193(11) 0.0154(11) 0.0163(10) 0.000 0.000 0.0051(11)
Se6 0.0232(8) 0.0174(7) 0.0189(8) -0.0003(8) 0.0021(7) 0.0105(7)
Se7 0.0171(11) 0.0196(13) 0.0161(10) 0.000 0.000 0.0078(10)
Se8 0.0170(6) 0.0161(7) 0.0179(5) -0.0002(7) 0.0007(6) 0.0075(5)
Se9 0.0180(7) 0.0240(8) 0.0207(6) -0.0012(8) -0.0025(8) 0.0124(7)
Se10 0.0234(13) 0.0212(13) 0.0166(10) 0.000 0.000 0.0150(11)
Se11 0.0217(13) 0.0169(12) 0.0171(10) 0.000 0.000 0.0110(10)

loop_
_atom_type_symbol
_atom_type_description
_atom_type_scat_dispersion_real
_atom_type_scat_dispersion_imag
_atom_type_scat_source
Ba Ba -0.3244 2.2819 'International Tables Vol C Tables 4.2.6.8 and 6.1.1.4'
Ga Ga 0.2307 1.6083 'International Tables Vol C Tables 4.2.6.8 and 6.1.1.4'
Mg Mg 0.0486 0.0363 'International Tables Vol C Tables 4.2.6.8 and 6.1.1.4'
Se Se -0.0929 2.2259 'International Tables Vol C Tables 4.2.6.8 and 6.1.1.4'

loop_
_geom_angle_atom_site_label_1
_geom_angle_atom_site_label_2
_geom_angle_atom_site_label_3
_geom_angle
_geom_angle_site_symmetry_1
_geom_angle_site_symmetry_3
_geom_angle_publ_flag
Mg3 Ba1 Mg3 120.000(2) 3_566 1_556 ?
Mg3 Ba1 Mg3 120.0 3_566 2_666 ?
Mg3 Ba1 Mg3 120.000(2) 2_666 1_556 ?
Se1 Ba1 Mg3 162.95(13) 2_665 1_556 ?
Se1 Ba1 Mg3 42.95(13) . 2_666 ?
Se1 Ba1 Mg3 77.05(13) 3_565 3_566 ?
Se1 Ba1 Mg3 42.95(13) 3_565 1_556 ?
Se1 Ba1 Mg3 162.95(13) . 3_566 ?
Se1 Ba1 Mg3 77.05(13) 2_665 2_666 ?
Se1 Ba1 Mg3 162.95(13) 3_565 2_666 ?
Se1 Ba1 Mg3 42.95(13) 2_665 3_566 ?
Se1 Ba1 Mg3 77.05(13) . 1_556 ?
Se1 Ba1 Se1 120.0 2_665 3_565 ?
Se1 Ba1 Se1 120.0 3_565 . ?
Se1 Ba1 Se1 120.0 2_665 . ?
Se2 Ba1 Mg3 101.59(10) 6_567 1_556 ?
Se2 Ba1 Mg3 124.77(9) 2_665 1_556 ?
Se2 Ba1 Mg3 101.59(10) 3_565 1_556 ?
Se2 Ba1 Mg3 124.77(9) 5_667 1_556 ?
Se2 Ba1 Mg3 39.54(5) 4_557 1_556 ?
Se2 Ba1 Mg3 39.54(5) 6_567 3_566 ?
Se2 Ba1 Mg3 39.54(5) 2_665 2_666 ?
Se2 Ba1 Mg3 101.59(10) 4_557 2_666 ?
Se2 Ba1 Mg3 124.77(9) 3_565 2_666 ?
Se2 Ba1 Mg3 39.54(5) . 1_556 ?
Se2 Ba1 Mg3 39.54(5) 5_667 2_666 ?
Se2 Ba1 Mg3 124.77(9) . 3_566 ?
Se2 Ba1 Mg3 124.77(9) 4_557 3_566 ?
Se2 Ba1 Mg3 39.54(5) 3_565 3_566 ?
Se2 Ba1 Mg3 124.77(9) 6_567 2_666 ?
Se2 Ba1 Mg3 101.59(10) . 2_666 ?
Se2 Ba1 Mg3 101.59(10) 2_665 3_566 ?
Se2 Ba1 Mg3 101.59(10) 5_667 3_566 ?
Se2 Ba1 Se1 67.63(5) 4_557 . ?
Se2 Ba1 Se1 143.11(3) 4_557 2_665 ?
Se2 Ba1 Se1 143.11(3) 3_565 . ?
Se2 Ba1 Se1 65.22(5) 2_665 . ?
Se2 Ba1 Se1 65.22(5) . 3_565 ?
Se2 Ba1 Se1 65.22(5) 4_557 3_565 ?
Se2 Ba1 Se1 65.22(5) 5_667 . ?
Se2 Ba1 Se1 65.22(5) 3_565 2_665 ?
Se2 Ba1 Se1 67.62(5) 2_665 2_665 ?
Se2 Ba1 Se1 143.11(3) 2_665 3_565 ?
Se2 Ba1 Se1 143.11(3) . 2_665 ?
Se2 Ba1 Se1 65.22(5) 6_567 2_665 ?
Se2 Ba1 Se1 67.63(5) . . ?
Se2 Ba1 Se1 143.11(3) 6_567 . ?
Se2 Ba1 Se1 67.62(5) 6_567 3_565 ?
Se2 Ba1 Se1 67.62(5) 5_667 2_665 ?
Se2 Ba1 Se1 143.11(3) 5_667 3_565 ?
Se2 Ba1 Se1 67.62(5) 3_565 3_565 ?
Se2 Ba1 Se2 87.72(4) 3_565 2_665 ?
Se2 Ba1 Se2 73.72(6) 3_565 6_567 ?
Se2 Ba1 Se2 132.838(19) 3_565 5_667 ?
Se2 Ba1 Se2 87.72(4) 6_567 4_557 ?
Se2 Ba1 Se2 87.72(4) 6_567 5_667 ?
Se2 Ba1 Se2 73.72(6) . 4_557 ?
Se2 Ba1 Se2 87.72(4) 3_565 . ?
Se2 Ba1 Se2 132.838(19) 6_567 2_665 ?
Se2 Ba1 Se2 132.837(19) 6_567 . ?
Se2 Ba1 Se2 87.72(4) 5_667 4_557 ?
Se2 Ba1 Se2 132.838(19) 5_667 . ?
Se2 Ba1 Se2 73.72(6) 5_667 2_665 ?
Se2 Ba1 Se2 87.72(4) 2_665 . ?
Se2 Ba1 Se2 132.838(19) 3_565 4_557 ?
Se2 Ba1 Se2 132.838(19) 2_665 4_557 ?
Mg4 Ba2 Mg4 120.0 2_655 . ?
Mg4 Ba2 Mg4 120.0 3_665 . ?
Mg4 Ba2 Mg4 120.0 3_665 2_655 ?
Se5 Ba2 Mg4 41.67(13) . . ?
Se5 Ba2 Mg4 161.67(13) 3_665 2_655 ?
Se5 Ba2 Mg4 161.67(13) . 3_665 ?
Se5 Ba2 Mg4 78.33(13) 2_655 3_665 ?
Se5 Ba2 Mg4 41.67(13) 2_655 2_655 ?
Se5 Ba2 Mg4 161.67(13) 2_655 . ?
Se5 Ba2 Mg4 78.33(13) 3_665 . ?
Se5 Ba2 Mg4 41.67(13) 3_665 3_665 ?
Se5 Ba2 Mg4 78.33(13) . 2_655 ?
Se5 Ba2 Se5 120.0 2_655 3_665 ?
Se5 Ba2 Se5 120.0 2_655 . ?
Se5 Ba2 Se5 120.0 3_665 . ?
Se6 Ba2 Mg4 39.74(5) 6_665 . ?
Se6 Ba2 Mg4 125.06(9) . 3_665 ?
Se6 Ba2 Mg4 101.21(11) 3_665 3_665 ?
Se6 Ba2 Mg4 101.21(11) 5_655 2_655 ?
Se6 Ba2 Mg4 125.06(9) 4 3_665 ?
Se6 Ba2 Mg4 125.06(9) 5_655 . ?
Se6 Ba2 Mg4 101.21(11) 6_665 3_665 ?
Se6 Ba2 Mg4 125.06(9) 6_665 2_655 ?
Se6 Ba2 Mg4 125.06(9) 3_665 2_655 ?
Se6 Ba2 Mg4 39.75(5) 2_655 3_665 ?
Se6 Ba2 Mg4 125.06(9) 2_655 . ?
Se6 Ba2 Mg4 39.74(5) 3_665 . ?
Se6 Ba2 Mg4 101.21(11) 4 . ?
Se6 Ba2 Mg4 39.75(5) 5_655 3_665 ?
Se6 Ba2 Mg4 39.74(5) . 2_655 ?
Se6 Ba2 Mg4 101.21(11) 2_655 2_655 ?
Se6 Ba2 Mg4 39.74(5) 4 2_655 ?
Se6 Ba2 Mg4 101.21(11) . . ?
Se6 Ba2 Se5 64.63(4) 6_665 . ?
Se6 Ba2 Se5 68.26(5) 6_665 3_665 ?
Se6 Ba2 Se5 143.02(3) 2_655 . ?
Se6 Ba2 Se5 68.26(5) 4 . ?
Se6 Ba2 Se5 68.26(5) 3_665 3_665 ?
Se6 Ba2 Se5 64.63(4) 3_665 . ?
Se6 Ba2 Se5 68.26(5) . . ?
Se6 Ba2 Se5 68.26(5) 2_655 2_655 ?
Se6 Ba2 Se5 64.63(4) 4 2_655 ?
Se6 Ba2 Se5 143.02(3) 4 3_665 ?
Se6 Ba2 Se5 143.02(3) 3_665 2_655 ?
Se6 Ba2 Se5 68.26(5) 5_655 2_655 ?
Se6 Ba2 Se5 143.02(3) 6_665 2_655 ?
Se6 Ba2 Se5 143.02(3) 5_655 . ?
Se6 Ba2 Se5 64.63(4) 5_655 3_665 ?
Se6 Ba2 Se5 64.63(4) . 2_655 ?
Se6 Ba2 Se5 143.02(3) . 3_665 ?
Se6 Ba2 Se5 64.63(4) 2_655 3_665 ?
Se6 Ba2 Se6 132.870(18) 2_655 4 ?
Se6 Ba2 Se6 73.82(6) 3_665 6_665 ?
Se6 Ba2 Se6 87.65(4) 2_655 . ?
Se6 Ba2 Se6 87.65(4) 2_655 3_665 ?
Se6 Ba2 Se6 73.82(6) 2_655 5_655 ?
Se6 Ba2 Se6 132.870(18) 2_655 6_665 ?
Se6 Ba2 Se6 132.868(18) . 6_665 ?
Se6 Ba2 Se6 87.65(4) 5_655 4 ?
Se6 Ba2 Se6 87.65(4) 4 6_665 ?
Se6 Ba2 Se6 87.65(4) . 3_665 ?
Se6 Ba2 Se6 87.65(4) 5_655 6_665 ?
Se6 Ba2 Se6 73.82(6) . 4 ?
Se6 Ba2 Se6 132.867(18) 4 3_665 ?
Se6 Ba2 Se6 132.869(18) 5_655 . ?
Se6 Ba2 Se6 132.870(18) 5_655 3_665 ?
Ba4 Ba3 Ba4 180.0 1_554 . ?
Ba4 Ba3 Mg5 90.0 1_554 2 ?
Ba4 Ba3 Mg5 90.0 . 2 ?
Se9 Ba3 Ba4 126.91(3) 3 1_554 ?
Se9 Ba3 Ba4 53.09(3) 6 1_554 ?
Se9 Ba3 Ba4 53.09(3) 3 . ?
Se9 Ba3 Ba4 53.09(3) 4 1_554 ?
Se9 Ba3 Ba4 126.91(3) 4 . ?
Se9 Ba3 Ba4 126.91(3) 6 . ?
Se9 Ba3 Ba4 53.09(3) . . ?
Se9 Ba3 Ba4 53.09(3) 2 . ?
Se9 Ba3 Ba4 53.09(3) 5 1_554 ?
Se9 Ba3 Ba4 126.91(3) 2 1_554 ?
Se9 Ba3 Ba4 126.91(3) 5 . ?
Se9 Ba3 Ba4 126.91(3) . 1_554 ?
Se9 Ba3 Mg5 125.88(9) . 2 ?
Se9 Ba3 Mg5 40.18(6) 2 2 ?
Se9 Ba3 Mg5 100.24(11) 6 2 ?
Se9 Ba3 Mg5 40.18(5) 5 2 ?
Se9 Ba3 Mg5 125.88(9) 4 2 ?
Se9 Ba3 Mg5 100.24(11) 3 2 ?
Se9 Ba3 Se9 132.871(19) 2 6 ?
Se9 Ba3 Se9 132.873(19) . 6 ?
Se9 Ba3 Se9 132.871(19) 4 3 ?
Se9 Ba3 Se9 87.64(4) 4 6 ?
Se9 Ba3 Se9 132.871(19) 5 3 ?
Se9 Ba3 Se9 73.83(6) 6 3 ?
Se9 Ba3 Se9 87.64(4) 2 . ?
Se9 Ba3 Se9 132.874(19) 5 . ?
Se9 Ba3 Se9 87.64(4) 5 6 ?
Se9 Ba3 Se9 87.64(4) . 3 ?
Se9 Ba3 Se9 73.83(6) 5 2 ?
Se9 Ba3 Se9 73.83(6) 4 . ?
Se9 Ba3 Se9 87.64(4) 5 4 ?
Se9 Ba3 Se9 132.875(19) 4 2 ?
Se9 Ba3 Se9 87.64(4) 2 3 ?
Se9 Ba3 Se10 66.61(5) 3 3 ?
Se9 Ba3 Se10 143.09(3) 6 2 ?
Se9 Ba3 Se10 143.09(3) 3 2 ?
Se9 Ba3 Se10 66.61(5) 6 3 ?
Se9 Ba3 Se10 66.26(5) 6 . ?
Se9 Ba3 Se10 66.26(5) 3 . ?
Se9 Ba3 Se10 143.08(3) 5 . ?
Se9 Ba3 Se10 66.61(5) 5 2 ?
Se9 Ba3 Se10 66.26(5) . 2 ?
Se9 Ba3 Se10 66.61(5) . . ?
Se9 Ba3 Se10 143.08(3) 4 3 ?
Se9 Ba3 Se10 66.26(5) 4 2 ?
Se9 Ba3 Se10 143.09(3) . 3 ?
Se9 Ba3 Se10 66.26(5) 2 3 ?
Se9 Ba3 Se10 66.61(5) 4 . ?
Se9 Ba3 Se10 66.61(5) 2 2 ?
Se9 Ba3 Se10 143.08(3) 2 . ?
Se9 Ba3 Se10 66.26(5) 5 3 ?
Se10 Ba3 Ba4 90.0 . 1_554 ?
Se10 Ba3 Ba4 90.0 2 1_554 ?
Se10 Ba3 Ba4 90.0 3 1_554 ?
Se10 Ba3 Ba4 90.0 3 . ?
Se10 Ba3 Ba4 90.0 2 . ?
Se10 Ba3 Ba4 90.0 . . ?
Se10 Ba3 Mg5 162.62(13) . 2 ?
Se10 Ba3 Mg5 42.62(13) 3 2 ?
Se10 Ba3 Mg5 77.38(13) 2 2 ?
Se10 Ba3 Se10 120.0 3 2 ?
Se10 Ba3 Se10 120.0 3 . ?
Se10 Ba3 Se10 120.0 2 . ?
Ba3 Ba4 Ba3 180.0 1_556 . ?
Ba3 Ba4 Mg6 90.0 1_556 2 ?
Ba3 Ba4 Mg6 90.0 . 3 ?
Ba3 Ba4 Mg6 90.0 . . ?
Ba3 Ba4 Mg6 90.0 . 2 ?
Ba3 Ba4 Mg6 90.0 1_556 . ?
Ba3 Ba4 Mg6 90.0 1_556 3 ?
Mg6 Ba4 Mg6 120.0 . 3 ?
Mg6 Ba4 Mg6 120.0 . 2 ?
Mg6 Ba4 Mg6 120.0 2 3 ?
Se9 Ba4 Ba3 126.76(3) 6_556 . ?
Se9 Ba4 Ba3 126.76(3) . 1_556 ?
Se9 Ba4 Ba3 53.24(3) 4_556 1_556 ?
Se9 Ba4 Ba3 53.24(3) 6_556 1_556 ?
Se9 Ba4 Ba3 126.76(3) 2 1_556 ?
Se9 Ba4 Ba3 53.24(3) 5_556 1_556 ?
Se9 Ba4 Ba3 126.76(3) 4_556 . ?
Se9 Ba4 Ba3 53.24(3) 3 . ?
Se9 Ba4 Ba3 126.76(3) 5_556 . ?
Se9 Ba4 Ba3 126.76(3) 3 1_556 ?
Se9 Ba4 Ba3 53.24(3) 2 . ?
Se9 Ba4 Ba3 53.24(3) . . ?
Se9 Ba4 Mg6 127.08(8) 4_556 2 ?
Se9 Ba4 Mg6 40.68(6) 3 3 ?
Se9 Ba4 Mg6 127.08(8) 3 . ?
Se9 Ba4 Mg6 40.68(6) 6_556 3 ?
Se9 Ba4 Mg6 127.08(8) 6_556 . ?
Se9 Ba4 Mg6 40.68(6) 5_556 2 ?
Se9 Ba4 Mg6 127.08(8) . 2 ?
Se9 Ba4 Mg6 127.08(8) 5_556 3 ?
Se9 Ba4 Mg6 98.94(10) . 3 ?
Se9 Ba4 Mg6 40.68(6) . . ?
Se9 Ba4 Mg6 98.95(10) 5_556 . ?
Se9 Ba4 Mg6 40.68(6) 2 2 ?
Se9 Ba4 Mg6 40.68(6) 4_556 . ?
Se9 Ba4 Mg6 98.94(10) 6_556 2 ?
Se9 Ba4 Mg6 98.95(10) 2 . ?
Se9 Ba4 Mg6 98.94(10) 4_556 3 ?
Se9 Ba4 Mg6 98.94(10) 3 2 ?
Se9 Ba4 Mg6 127.08(8) 2 3 ?
Se9 Ba4 Se9 87.87(4) 2 3 ?
Se9 Ba4 Se9 73.51(6) 4_556 . ?
Se9 Ba4 Se9 73.51(6) 2 5_556 ?
Se9 Ba4 Se9 87.87(4) 2 . ?
Se9 Ba4 Se9 132.772(19) 2 4_556 ?
Se9 Ba4 Se9 132.769(19) . 6_556 ?
Se9 Ba4 Se9 87.87(4) . 3 ?
Se9 Ba4 Se9 132.768(19) 4_556 3 ?
Se9 Ba4 Se9 73.51(6) 6_556 3 ?
Se9 Ba4 Se9 132.770(19) 5_556 . ?
Se9 Ba4 Se9 87.87(4) 5_556 6_556 ?
Se9 Ba4 Se9 132.768(19) 5_556 3 ?
Se9 Ba4 Se9 87.87(4) 4_556 6_556 ?
Se9 Ba4 Se9 87.87(4) 4_556 5_556 ?
Se9 Ba4 Se9 132.768(19) 2 6_556 ?
Se2 Mg1 Se2 96.2(3) 4_556 . ?
Se2 Mg1 Se3 92.9(2) . 3_565 ?
Se2 Mg1 Se3 92.9(2) 4_556 3_565 ?
Se2 Mg1 Se7 98.4(2) 4_556 . ?
Se2 Mg1 Se7 98.4(2) . . ?
Se2 Mg1 Se8 85.43(7) . 4_556 ?
Se2 Mg1 Se8 177.6(3) 4_556 4_556 ?
Se2 Mg1 Se8 177.6(3) . . ?
Se2 Mg1 Se8 85.43(7) 4_556 . ?
Se3 Mg1 Se7 163.1(3) 3_565 . ?
Se8 Mg1 Se3 85.4(2) 4_556 3_565 ?
Se8 Mg1 Se3 85.4(2) . 3_565 ?
Se8 Mg1 Se7 83.0(2) 4_556 . ?
Se8 Mg1 Se7 83.0(2) . . ?
Se8 Mg1 Se8 92.9(3) . 4_556 ?
Se4 Mg2 Mg6 50.44(16) . 2_665 ?
Se4 Mg2 Mg6 50.44(16) 4_556 2_665 ?
Se4 Mg2 Se4 90.3(3) 4_556 . ?
Se4 Mg2 Se11 79.3(2) . 3_665 ?
Se4 Mg2 Se11 79.3(2) 4_556 3_665 ?
Se6 Mg2 Mg6 127.1(2) 6_666 2_665 ?
Se6 Mg2 Mg6 127.1(2) 3_665 2_665 ?
Se6 Mg2 Se4 177.5(3) 6_666 4_556 ?
Se6 Mg2 Se4 177.5(3) 3_665 . ?
Se6 Mg2 Se4 87.32(6) 3_665 4_556 ?
Se6 Mg2 Se4 87.32(6) 6_666 . ?
Se6 Mg2 Se6 95.1(3) 3_665 6_666 ?
Se6 Mg2 Se7 92.8(2) 3_665 . ?
Se6 Mg2 Se7 92.8(2) 6_666 . ?
Se6 Mg2 Se11 99.4(3) 6_666 3_665 ?
Se6 Mg2 Se11 99.4(3) 3_665 3_665 ?
Se7 Mg2 Mg6 112.5(3) . 2_665 ?
Se7 Mg2 Se4 87.9(2) . . ?
Se7 Mg2 Se4 87.9(2) . 4_556 ?
Se7 Mg2 Se11 161.8(4) . 3_665 ?
Se11 Mg2 Mg6 49.3(2) 3_665 2_665 ?
Se1 Mg3 Ba1 62.97(18) 3_564 1_554 ?
Se2 Mg3 Ba1 52.58(17) 1_554 1_554 ?
Se2 Mg3 Ba1 52.58(17) 4_556 1_554 ?
Se2 Mg3 Se1 87.8(2) 1_554 3_564 ?
Se2 Mg3 Se1 87.8(2) 4_556 3_564 ?
Se2 Mg3 Se2 96.9(3) 4_556 1_554 ?
Se2 Mg3 Se5 103.3(2) 1_554 . ?
Se2 Mg3 Se5 103.3(2) 4_556 . ?
Se2 Mg3 Se8 171.0(4) 4_556 4 ?
Se2 Mg3 Se8 85.14(7) 4_556 . ?
Se2 Mg3 Se8 85.14(7) 1_554 4 ?
Se2 Mg3 Se8 171.0(4) 1_554 . ?
Se5 Mg3 Ba1 134.0(3) . 1_554 ?
Se5 Mg3 Se1 163.1(4) . 3_564 ?
Se8 Mg3 Ba1 124.2(2) . 1_554 ?
Se8 Mg3 Ba1 124.2(2) 4 1_554 ?
Se8 Mg3 Se1 83.6(2) 4 3_564 ?
Se8 Mg3 Se1 83.6(2) . 3_564 ?
Se8 Mg3 Se5 84.6(2) 4 . ?
Se8 Mg3 Se5 84.6(2) . . ?
Se8 Mg3 Se8 91.6(3) . 4 ?
Mg5 Mg4 Ba2 174.8(3) 2_665 . ?
Se4 Mg4 Ba2 127.61(19) 1_554 . ?
Se4 Mg4 Ba2 127.61(19) 4_556 . ?
Se4 Mg4 Mg5 50.17(15) 4_556 2_665 ?
Se4 Mg4 Mg5 50.17(15) 1_554 2_665 ?
Se4 Mg4 Se4 89.7(3) 4_556 1_554 ?
Se4 Mg4 Se5 87.4(2) 4_556 . ?
Se4 Mg4 Se5 87.4(2) 1_554 . ?
Se4 Mg4 Se10 80.8(2) 4_556 3_665 ?
Se4 Mg4 Se10 80.8(2) 1_554 3_665 ?
Se5 Mg4 Ba2 63.12(17) . . ?
Se5 Mg4 Mg5 111.7(3) . 2_665 ?
Se6 Mg4 Ba2 51.87(15) 6_665 . ?
Se6 Mg4 Ba2 51.87(15) 3_665 . ?
Se6 Mg4 Mg5 129.74(17) 6_665 2_665 ?
Se6 Mg4 Mg5 129.74(17) 3_665 2_665 ?
Se6 Mg4 Se4 174.4(4) 3_665 1_554 ?
Se6 Mg4 Se4 174.4(4) 6_665 4_556 ?
Se6 Mg4 Se4 87.32(7) 6_665 1_554 ?
Se6 Mg4 Se4 87.32(7) 3_665 4_556 ?
Se6 Mg4 Se5 87.8(2) 6_665 . ?
Se6 Mg4 Se5 87.8(2) 3_665 . ?
Se6 Mg4 Se6 95.3(3) 6_665 3_665 ?
Se6 Mg4 Se10 103.4(2) 6_665 3_665 ?
Se6 Mg4 Se10 103.4(2) 3_665 3_665 ?
Se10 Mg4 Ba2 133.7(3) 3_665 . ?
Se10 Mg4 Mg5 51.5(2) 3_665 2_665 ?
Se10 Mg4 Se5 163.2(3) 3_665 . ?
Mg4 Mg5 Ba3 113.2(3) 3_565 . ?
Se1 Mg5 Ba3 139.8(3) 3_564 . ?
Se1 Mg5 Mg4 107.0(3) 3_564 3_565 ?
Se1 Mg5 Se4 84.9(2) 3_564 3_564 ?
Se1 Mg5 Se4 84.9(2) 3_564 6_566 ?
Se1 Mg5 Se10 156.3(3) 3_564 2 ?
Se4 Mg5 Ba3 122.27(19) 6_566 . ?
Se4 Mg5 Ba3 122.27(19) 3_564 . ?
Se4 Mg5 Mg4 48.41(15) 3_564 3_565 ?
Se4 Mg5 Mg4 48.41(15) 6_566 3_565 ?
Se4 Mg5 Se4 86.8(3) 6_566 3_564 ?
Se4 Mg5 Se10 78.0(2) 3_564 2 ?
Se4 Mg5 Se10 78.0(2) 6_566 2 ?
Se9 Mg5 Ba3 52.54(15) 4 . ?
Se9 Mg5 Ba3 52.54(15) . . ?
Se9 Mg5 Mg4 120.4(2) 4 3_565 ?
Se9 Mg5 Mg4 120.4(2) . 3_565 ?
Se9 Mg5 Se1 106.1(2) . 3_564 ?
Se9 Mg5 Se1 106.1(2) 4 3_564 ?
Se9 Mg5 Se4 167.2(4) . 3_564 ?
Se9 Mg5 Se4 87.72(8) . 6_566 ?
Se9 Mg5 Se4 87.72(8) 4 3_564 ?
Se9 Mg5 Se4 167.2(4) 4 6_566 ?
Se9 Mg5 Se9 95.3(3) . 4 ?
Se9 Mg5 Se10 89.6(2) . 2 ?
Se9 Mg5 Se10 89.6(2) 4 2 ?
Se10 Mg5 Ba3 63.89(16) 2 . ?
Se10 Mg5 Mg4 49.3(2) 2 3_565 ?
Mg2 Mg6 Ba4 118.9(3) 3_565 . ?
Se3 Mg6 Ba4 137.0(3) 3_565 . ?
Se3 Mg6 Mg2 104.1(3) 3_565 3_565 ?
Se3 Mg6 Se4 82.7(2) 3_565 3_565 ?
Se3 Mg6 Se4 82.7(2) 3_565 6_566 ?
Se3 Mg6 Se11 154.2(3) 3_565 2 ?
Se4 Mg6 Ba4 125.23(19) 6_566 . ?
Se4 Mg6 Ba4 125.23(19) 3_565 . ?
Se4 Mg6 Mg2 48.88(14) 3_565 3_565 ?
Se4 Mg6 Mg2 48.88(14) 6_566 3_565 ?
Se4 Mg6 Se4 87.7(3) 3_565 6_566 ?
Se9 Mg6 Ba4 53.96(16) . . ?
Se9 Mg6 Ba4 53.96(16) 4_556 . ?
Se9 Mg6 Mg2 124.4(2) . 3_565 ?
Se9 Mg6 Mg2 124.4(2) 4_556 3_565 ?
Se9 Mg6 Se3 102.2(2) 4_556 3_565 ?
Se9 Mg6 Se3 102.2(2) . 3_565 ?
Se9 Mg6 Se4 87.93(7) 4_556 3_565 ?
Se9 Mg6 Se4 172.9(3) 4_556 6_566 ?
Se9 Mg6 Se4 172.9(3) . 3_565 ?
Se9 Mg6 Se4 87.93(7) . 6_566 ?
Se9 Mg6 Se9 95.9(3) . 4_556 ?
Se9 Mg6 Se11 94.9(2) . 2 ?
Se9 Mg6 Se11 94.9(2) 4_556 2 ?
Se11 Mg6 Ba4 68.81(18) 2 . ?
Se11 Mg6 Mg2 50.0(2) 2 3_565 ?
Se11 Mg6 Se4 78.7(2) 2 6_566 ?
Se11 Mg6 Se4 78.7(2) 2 3_565 ?
Se2 Ga1 Se1 110.72(11) . . ?
Se2 Ga1 Se3 114.27(11) . . ?
Se2 Ga1 Se4 123.87(9) . . ?
Se3 Ga1 Se1 104.96(9) . . ?
Se4 Ga1 Se1 101.27(11) . . ?
Se4 Ga1 Se3 99.51(11) . . ?
Se6 Ga2 Se5 112.95(11) . . ?
Se6 Ga2 Se7 117.46(11) . . ?
Se6 Ga2 Se8 119.57(10) . . ?
Se7 Ga2 Se5 105.36(11) . . ?
Se8 Ga2 Se5 100.08(12) . . ?
Se8 Ga2 Se7 98.92(12) . . ?
Se8 Ga3 Se10 108.28(11) . . ?
Se8 Ga3 Se11 107.17(11) . . ?
Se9 Ga3 Se8 110.63(9) . . ?
Se9 Ga3 Se10 110.09(11) . . ?
Se9 Ga3 Se11 113.70(11) . . ?
Se11 Ga3 Se10 106.75(9) . . ?
Mg3 Se1 Ba1 74.08(18) 2_666 . ?
Mg5 Se1 Ba1 158.6(2) 2_666 . ?
Mg5 Se1 Mg3 127.3(3) 2_666 2_666 ?
Ga1 Se1 Ba1 81.11(8) . . ?
Ga1 Se1 Ba1 81.11(8) 4_557 . ?
Ga1 Se1 Mg3 121.30(10) . 2_666 ?
Ga1 Se1 Mg3 121.30(10) 4_557 2_666 ?
Ga1 Se1 Mg5 86.01(13) . 2_666 ?
Ga1 Se1 Mg5 86.01(13) 4_557 2_666 ?
Ga1 Se1 Ga1 105.63(15) 4_557 . ?
Mg1 Se2 Ba1 145.9(2) . . ?
Mg1 Se2 Mg3 96.7(2) . 1_556 ?
Mg3 Se2 Ba1 87.88(18) 1_556 . ?
Ga1 Se2 Ba1 95.75(8) . . ?
Ga1 Se2 Mg1 113.73(19) . . ?
Ga1 Se2 Mg3 110.8(2) . 1_556 ?
Mg6 Se3 Mg1 130.8(3) 2_665 2_665 ?
Ga1 Se3 Mg1 118.79(10) 4_556 2_665 ?
Ga1 Se3 Mg1 118.79(10) . 2_665 ?
Ga1 Se3 Mg6 88.55(13) 4_556 2_665 ?
Ga1 Se3 Mg6 88.55(13) . 2_665 ?
Ga1 Se3 Ga1 104.10(14) 4_556 . ?
Mg2 Se4 Mg5 147.8(2) . 2_666 ?
Mg2 Se4 Mg6 80.7(2) . 2_665 ?
Mg4 Se4 Mg2 90.05(17) 1_556 . ?
Mg4 Se4 Mg5 81.4(2) 1_556 2_666 ?
Mg4 Se4 Mg6 142.3(2) 1_556 2_665 ?
Mg5 Se4 Mg6 87.30(16) 2_666 2_665 ?
Ga1 Se4 Mg2 123.0(2) . . ?
Ga1 Se4 Mg4 126.5(2) . 1_556 ?
Ga1 Se4 Mg5 85.97(19) . 2_666 ?
Ga1 Se4 Mg6 87.97(19) . 2_665 ?
Mg3 Se5 Ba2 153.1(2) . . ?
Mg3 Se5 Mg4 131.7(3) . . ?
Mg4 Se5 Ba2 75.21(18) . . ?
Ga2 Se5 Ba2 79.09(7) 4 . ?
Ga2 Se5 Ba2 79.09(7) . . ?
Ga2 Se5 Mg3 85.06(14) 4 . ?
Ga2 Se5 Mg3 85.06(14) . . ?
Ga2 Se5 Mg4 119.72(10) 4 . ?
Ga2 Se5 Mg4 119.72(10) . . ?
Ga2 Se5 Ga2 107.17(15) 4 . ?
Mg2 Se6 Ba2 146.4(2) 2_655 . ?
Mg2 Se6 Mg4 95.2(2) 2_655 2_655 ?
Mg4 Se6 Ba2 88.38(16) 2_655 . ?
Ga2 Se6 Ba2 93.68(7) . . ?
Ga2 Se6 Mg2 115.1(2) . 2_655 ?
Ga2 Se6 Mg4 113.3(2) . 2_655 ?
Mg2 Se7 Mg1 137.3(3) . . ?
Ga2 Se7 Mg1 86.55(14) 4_556 . ?
Ga2 Se7 Mg1 86.55(14) . . ?
Ga2 Se7 Mg2 117.54(12) 4_556 . ?
Ga2 Se7 Mg2 117.54(12) . . ?
Ga2 Se7 Ga2 103.37(15) 4_556 . ?
Mg1 Se8 Mg3 92.32(18) . . ?
Ga2 Se8 Mg1 91.0(2) . . ?
Ga2 Se8 Mg3 89.0(2) . . ?
Ga3 Se8 Mg1 128.97(19) . . ?
Ga3 Se8 Mg3 132.24(19) . . ?
Ga3 Se8 Ga2 110.07(8) . . ?
Ba4 Se9 Ba3 73.67(4) . . ?
Mg5 Se9 Ba3 87.27(15) . . ?
Mg5 Se9 Ba4 147.1(2) . . ?
Mg6 Se9 Ba3 144.0(2) . . ?
Mg6 Se9 Ba4 85.36(16) . . ?
Mg6 Se9 Mg5 95.7(2) . . ?
Ga3 Se9 Ba3 96.58(8) . . ?
Ga3 Se9 Ba4 96.25(8) . . ?
Ga3 Se9 Mg5 112.7(2) . . ?
Ga3 Se9 Mg6 114.92(19) . . ?
Mg4 Se10 Ba3 152.6(2) 2_655 . ?
Mg4 Se10 Mg5 79.1(3) 2_655 3 ?
Mg5 Se10 Ba3 73.50(17) 3 . ?
Ga3 Se10 Ba3 81.57(8) 4 . ?
Ga3 Se10 Ba3 81.57(8) . . ?
Ga3 Se10 Mg4 113.09(12) . 2_655 ?
Ga3 Se10 Mg4 113.09(12) 4 2_655 ?
Ga3 Se10 Mg5 120.33(10) 4 3 ?
Ga3 Se10 Mg5 120.33(10) . 3 ?
Ga3 Se10 Ga3 107.87(15) 4 . ?
Mg6 Se11 Mg2 80.6(3) 3 2_655 ?
Ga3 Se11 Mg2 116.98(12) 4_556 2_655 ?
Ga3 Se11 Mg2 116.98(12) . 2_655 ?
Ga3 Se11 Mg6 118.01(10) . 3 ?
Ga3 Se11 Mg6 118.01(10) 4_556 3 ?
Ga3 Se11 Ga3 105.46(14) 4_556 . ?

loop_
_geom_bond_atom_site_label_1
_geom_bond_atom_site_label_2
_geom_bond_distance
_geom_bond_site_symmetry_2
_geom_bond_publ_flag
Ba1 Mg3 4.103(9) 3_566 ?
Ba1 Mg3 4.103(9) 2_666 ?
Ba1 Mg3 4.103(9) 1_556 ?
Ba1 Se1 3.800(2) 3_565 ?
Ba1 Se1 3.800(2) . ?
Ba1 Se1 3.800(2) 2_665 ?
Ba1 Se2 3.2606(16) 6_567 ?
Ba1 Se2 3.2605(16) . ?
Ba1 Se2 3.2606(16) 2_665 ?
Ba1 Se2 3.2606(16) 4_557 ?
Ba1 Se2 3.2606(16) 3_565 ?
Ba1 Se2 3.2606(16) 5_667 ?
Ba2 Mg4 4.144(9) 2_655 ?
Ba2 Mg4 4.144(9) 3_665 ?
Ba2 Mg4 4.144(9) . ?
Ba2 Se5 3.823(2) . ?
Ba2 Se5 3.823(2) 3_665 ?
Ba2 Se5 3.823(2) 2_655 ?
Ba2 Se6 3.2612(16) 3_665 ?
Ba2 Se6 3.2611(16) 2_655 ?
Ba2 Se6 3.2612(16) 6_665 ?
Ba2 Se6 3.2611(16) 5_655 ?
Ba2 Se6 3.2612(16) . ?
Ba2 Se6 3.2612(16) 4 ?
Ba3 Ba4 3.89495(15) 1_554 ?
Ba3 Ba4 3.89495(15) . ?
Ba3 Mg5 4.092(8) 2 ?
Ba3 Se9 3.2518(17) 6 ?
Ba3 Se9 3.2518(17) . ?
Ba3 Se9 3.2518(17) 3 ?
Ba3 Se9 3.2517(17) 5 ?
Ba3 Se9 3.2517(17) 4 ?
Ba3 Se9 3.2517(17) 2 ?
Ba3 Se10 3.832(3) 3 ?
Ba3 Se10 3.832(3) . ?
Ba3 Se10 3.832(3) 2 ?
Ba4 Mg6 4.000(8) 3 ?
Ba4 Mg6 4.000(8) . ?
Ba4 Mg6 4.000(8) 2 ?
Ba4 Se9 3.2451(17) . ?
Ba4 Se9 3.2450(17) 5_556 ?
Ba4 Se9 3.2450(17) 4_556 ?
Ba4 Se9 3.2451(17) 3 ?
Ba4 Se9 3.2451(17) 6_556 ?
Ba4 Se9 3.2450(17) 2 ?
Mg1 Se2 2.605(6) 4_556 ?
Mg1 Se2 2.605(6) . ?
Mg1 Se3 2.814(9) 3_565 ?
Mg1 Se7 2.872(9) . ?
Mg1 Se8 2.700(6) 4_556 ?
Mg1 Se8 2.700(6) . ?
Mg2 Mg6 3.624(13) 2_665 ?
Mg2 Se4 2.767(7) 4_556 ?
Mg2 Se4 2.767(7) . ?
Mg2 Se6 2.625(6) 3_665 ?
Mg2 Se6 2.625(6) 6_666 ?
Mg2 Se7 2.755(10) . ?
Mg2 Se11 2.816(10) 3_665 ?
Mg3 Se1 2.907(10) 3_564 ?
Mg3 Se2 2.614(6) 4_556 ?
Mg3 Se2 2.614(6) 1_554 ?
Mg3 Se5 2.847(9) . ?
Mg3 Se8 2.705(7) . ?
Mg3 Se8 2.705(7) 4 ?
Mg4 Mg5 3.625(13) 2_665 ?
Mg4 Se4 2.742(6) 4_556 ?
Mg4 Se4 2.742(6) 1_554 ?
Mg4 Se5 2.849(10) . ?
Mg4 Se6 2.651(6) 6_665 ?
Mg4 Se6 2.651(6) 3_665 ?
Mg4 Se10 2.800(10) 3_665 ?
Mg5 Se1 2.749(9) 3_564 ?
Mg5 Se4 2.816(6) 3_564 ?
Mg5 Se4 2.816(6) 6_566 ?
Mg5 Se9 2.643(6) 4 ?
Mg5 Se9 2.643(6) . ?
Mg5 Se10 2.890(9) 2 ?
Mg6 Se3 2.758(9) 3_565 ?
Mg6 Se4 2.831(6) 3_565 ?
Mg6 Se4 2.831(6) 6_566 ?
Mg6 Se9 2.616(6) 4_556 ?
Mg6 Se9 2.616(6) . ?
Mg6 Se11 2.786(9) 2 ?
Ga1 Se1 2.467(3) . ?
Ga1 Se2 2.339(2) . ?
Ga1 Se3 2.447(3) . ?
Ga1 Se4 2.391(3) . ?
Ga2 Se5 2.458(3) . ?
Ga2 Se6 2.342(2) . ?
Ga2 Se7 2.443(3) . ?
Ga2 Se8 2.421(2) . ?
Ga3 Se8 2.406(2) . ?
Ga3 Se9 2.352(2) . ?
Ga3 Se10 2.430(3) . ?
Ga3 Se11 2.426(3) . ?

loop_
_twin_individual_id
_twin_individual_mass_fraction_refined
1 0.487(3)
2 0.513(3)
